data_1502676
loop_
_publ_author_name
'Mebs, Stefan'
'Grabowsky, Simon'
'F\"orster, Diana'
'Kickbusch, Rainer'
'Hartl, Monika'
'Daemen, Luke L.'
'Morgenroth, Wolfgang'
'Luger, Peter'
'Paulus, Beate'
'Lentz, Dieter'

_publ_contact_author
;
    Prof. Dr. Dieter Lentz
    Institut f\"ur  Chemie und Biochemie
    Anorganische Chemie
    Freie Universit\"at Berlin
    Fabeckstr. 34-36
    14195, Berlin
    Germany
;
_publ_section_title
;
 Charge transfer via the dative N-B bond and dihydrogen contacts.
 Experimental and theoretical electron density studies of small Lewis
 acid-base adducts.
;
_journal_issue 37
_journal_name_full 'The journal of physical chemistry. A'
_journal_page_first 10185
_journal_page_last 10196
_journal_paper_doi 10.1021/jp100995n
_journal_volume 114
_journal_year 2010
_chemical_absolute_configuration hb
_chemical_formula_moiety 'B H7 N2'
_chemical_formula_sum 'B H7 N2'
_chemical_formula_weight 45.89
_chemical_name_common Hydrazineborane
_chemical_name_systematic
; 
 ? 
;
_space_group_IT_number 60
_symmetry_cell_setting orthorhombic
_symmetry_space_group_name_Hall '-P 2n 2ab'
_symmetry_space_group_name_H-M 'P b c n'
_audit_creation_method SHELXL-97
_cell_angle_alpha 90.00
_cell_angle_beta 90.00
_cell_angle_gamma 90.00
_cell_formula_units_Z 8
_cell_length_a 12.974(2)
_cell_length_b 5.0702(10)
_cell_length_c 9.5069(10)
_cell_measurement_temperature 95(2)
_cell_volume 625.37(17)
_computing_cell_refinement 'SAINT (BRUKER-AXS)'
_computing_data_collection 'SMART (BRUKER-AXS)'
_computing_data_reduction 'SAINT (BRUKER-AXS)'
_computing_molecular_graphics 'Volkov et al, (2006)'
_computing_publication_material 'Volkov et al, (2006)'
_computing_structure_refinement 'Volkov et al, (2006)'
_computing_structure_solution 'SHELXS-97 (Sheldrick, 1990)'
_diffrn_ambient_temperature 95(2)
_diffrn_measured_fraction_theta_full 0.988
_diffrn_measured_fraction_theta_max 0.988
_diffrn_measurement_device_type 'BRUKER SMART CCD'
_diffrn_measurement_method \w
_diffrn_radiation_monochromator graphite
_diffrn_radiation_source 'fine-focus sealed tube'
_diffrn_radiation_type MoK\a
_diffrn_radiation_wavelength 0.71073
_diffrn_reflns_av_R_equivalents 0.0446
_diffrn_reflns_av_sigmaI/netI 0.0269
_diffrn_reflns_limit_h_max 33
_diffrn_reflns_limit_h_min 0
_diffrn_reflns_limit_k_max 13
_diffrn_reflns_limit_k_min 0
_diffrn_reflns_limit_l_max 24
_diffrn_reflns_limit_l_min 0
_diffrn_reflns_number 100200
_diffrn_reflns_reduction_process
;
 Scaled and merged with Sortav
 R.H. Blessing, (1987) Cryst. Rev. 1, 3-58
 R.H. Blessing, (1989) J. Appl. Cryst. 22, 396-397
;
_diffrn_reflns_theta_full 68.10
_diffrn_reflns_theta_max 68.10
_diffrn_reflns_theta_min 3.14
_exptl_absorpt_coefficient_mu 0.064
_exptl_absorpt_correction_type none
_exptl_crystal_colour colourless
_exptl_crystal_density_diffrn 0.975
_exptl_crystal_density_method 'not measured'
_exptl_crystal_description prism
_exptl_crystal_F_000 208
_exptl_crystal_size_max 0.3
_exptl_crystal_size_mid 0.3
_exptl_crystal_size_min 0.2
_refine_diff_density_max 0.243
_refine_diff_density_min -0.097
_refine_diff_density_rms 0.030
_refine_ls_extinction_method none
_refine_ls_goodness_of_fit_ref 1.201
_refine_ls_matrix_type full
_refine_ls_number_parameters 101
_refine_ls_number_reflns 4645
_refine_ls_number_restraints 0
_refine_ls_R_factor_all 0.032
_refine_ls_R_factor_gt 0.018
_refine_ls_R_Fsqd_factor 0.031
_refine_ls_shift/su_max 0
_refine_ls_structure_factor_coef Fsqd
_refine_ls_weighting_details
;
calc w2 = 1/[s^2^(Fo^2^)]
;
_refine_ls_weighting_scheme calc
_refine_ls_wR_factor_ref 0.042
_reflns_number_gt 4645
_reflns_number_total 5759
_reflns_threshold_expression >2sigma(I)
_cod_data_source_file jp100995n_si_002.cif
_cod_data_source_block hydbor
_cod_original_cell_volume 625.36(17)
_cod_database_code 1502676

loop_
_symmetry_equiv_pos_as_xyz
'x, y, z'
'-x+1/2, -y+1/2, z+1/2'
'-x, y, -z+1/2'
'x+1/2, -y+1/2, -z'
'-x, -y, -z'
'x-1/2, y-1/2, -z-1/2'
'x, -y, z-1/2'
'-x-1/2, y-1/2, z'

loop_
_atom_local_axes_atom_label
_atom_local_axes_atom0
_atom_local_axes_ax1
_atom_local_axes_atom1
_atom_local_axes_atom2
_atom_local_axes_ax2
N(1) N(2) X N(1) DUM1 Y
N(2) N(1) X N(2) DUM2 Y
B(1) N(1) Z B(1) H(1) Y
H(1) B(1) Z H(1) H(2) Y
H(2) B(1) Z H(2) H(3) Y
H(3) B(1) Z H(3) H(1) Y
H(4) N(1) Z H(4) H(5) Y
H(5) N(1) Z H(5) H(4) Y
H(6) N(2) Z H(6) H(7) Y
H(7) N(2) Z H(7) H(6) Y

loop_
_atom_rho_multipole_atom_label
_atom_rho_multipole_coeff_Pv
_atom_rho_multipole_coeff_P00
_atom_rho_multipole_coeff_P11
_atom_rho_multipole_coeff_P1-1
_atom_rho_multipole_coeff_P10
_atom_rho_multipole_coeff_P20
_atom_rho_multipole_coeff_P21
_atom_rho_multipole_coeff_P2-1
_atom_rho_multipole_coeff_P22
_atom_rho_multipole_coeff_P2-2
_atom_rho_multipole_coeff_P30
_atom_rho_multipole_coeff_P31
_atom_rho_multipole_coeff_P3-1
_atom_rho_multipole_coeff_P32
_atom_rho_multipole_coeff_P3-2
_atom_rho_multipole_coeff_P33
_atom_rho_multipole_coeff_P3-3
_atom_rho_multipole_coeff_P40
_atom_rho_multipole_coeff_P41
_atom_rho_multipole_coeff_P4-1
_atom_rho_multipole_coeff_P42
_atom_rho_multipole_coeff_P4-2
_atom_rho_multipole_coeff_P43
_atom_rho_multipole_coeff_P4-3
_atom_rho_multipole_coeff_P44
_atom_rho_multipole_coeff_P4-4
_atom_rho_multipole_kappa
_atom_rho_multipole_kappa_prime0
_atom_rho_multipole_kappa_prime1
_atom_rho_multipole_kappa_prime2
_atom_rho_multipole_kappa_prime3
_atom_rho_multipole_kappa_prime4
_atom_rho_multipole_radial_slater_n0
_atom_rho_multipole_radial_slater_zeta0
_atom_rho_multipole_radial_slater_n1
_atom_rho_multipole_radial_slater_zeta1
_atom_rho_multipole_radial_slater_n2
_atom_rho_multipole_radial_slater_zeta2
_atom_rho_multipole_radial_slater_n3
_atom_rho_multipole_radial_slater_zeta3
_atom_rho_multipole_radial_slater_n4
_atom_rho_multipole_radial_slater_zeta4
N(1) 4.99(3) 0 -0.061(5) -0.072(5) 0 -0.022(5) 0 0 -0.072(4) 0.020(4) 0 -0.103(5) 0.132(5) 0 0 0.133(4) 0.009(4) 0.013(6) 0 0 -0.060(6) -0.025(6) 0 0 0.023(5) -0.009(6) 1.011931 0.919221 0.919221 0.919221 0.919221 0.919221 2 3.83936 2 3.83936 2 3.83936 3 3.83936 4 3.83936
N(2) 4.92(2) 0 -0.077(4) -0.165(6) 0 -0.035(5) 0 0 -0.112(4) 0.040(4) 0 -0.115(5) 0.061(5) 0 0 0.107(4) 0.005(4) 0.019(6) 0 0 -0.025(6) -0.028(6) 0 0 0.042(5) 0.030(5) 1.009152 0.919545 0.919545 0.919545 0.919545 0.919545 2 3.83936 2 3.83936 2 3.83936 3 3.83936 4 3.83936
B(1) 2.70(4) 0 0 0 -0.015(11) -0.077(10) 0 0 0 0 0.297(11) 0 0 0 0 -0.035(9) -0.185(11) 0.136(12) 0 0 0 0 0.021(11) 0.058(12) 0 0 1.033911 0.949153 0.949153 0.949153 0.949153 0.949153 2 2.5246 2 2.5246 2 2.5246 3 2.5246 4 2.5246
H(1) 1.171(12) 0 0 0 0.157(10) 0.055(13) 0 0 0 0 0.069(15) 0 0 0 0 0 0 0.07(2) 0 0 0 0 0 0 0 0 1.123842 1.055422 1.055422 1.055422 1.055422 1.055422 0 2 1 2 2 2 3 2 4 2
H(2) 1.160(12) 0 0 0 0.148(9) 0.057(12) 0 0 0 0 0.065(15) 0 0 0 0 0 0 0.048(17) 0 0 0 0 0 0 0 0 1.123842 1.055422 1.055422 1.055422 1.055422 1.055422 0 2 1 2 2 2 3 2 4 2
H(3) 1.065(11) 0 0 0 0.170(9) 0.087(12) 0 0 0 0 0.079(14) 0 0 0 0 0 0 0.068(19) 0 0 0 0 0 0 0 0 1.123842 1.055422 1.055422 1.055422 1.055422 1.055422 0 2 1 2 2 2 3 2 4 2
H(4) 0.989(10) 0 0 0 0.225(7) 0.179(11) 0 0 0 0 0.102(14) 0 0 0 0 0 0 -0.012(17) 0 0 0 0 0 0 0 0 1.15693 1.288218 1.288218 1.288218 1.288218 1.288218 0 2 1 2 2 2 3 2 4 2
H(5) 0.998(10) 0 0 0 0.238(8) 0.136(11) 0 0 0 0 0.076(14) 0 0 0 0 0 0 0.032(15) 0 0 0 0 0 0 0 0 1.15693 1.288218 1.288218 1.288218 1.288218 1.288218 0 2 1 2 2 2 3 2 4 2
H(6) 1.058(13) 0 0 0 0.276(9) 0.161(13) 0 0 0 0 0.103(16) 0 0 0 0 0 0 -0.010(17) 0 0 0 0 0 0 0 0 1.14297 1.275013 1.275013 1.275013 1.275013 1.275013 0 2 1 2 2 2 3 2 4 2
H(7) 0.955(11) 0 0 0 0.271(8) 0.192(11) 0 0 0 0 0.126(14) 0 0 0 0 0 0 0.045(14) 0 0 0 0 0 0 0 0 1.14297 1.275013 1.275013 1.275013 1.275013 1.275013 0 2 1 2 2 2 3 2 4 2

loop_
_atom_site_aniso_label
_atom_site_aniso_U_11
_atom_site_aniso_U_22
_atom_site_aniso_U_33
_atom_site_aniso_U_12
_atom_site_aniso_U_13
_atom_site_aniso_U_23
N(1) 0.009464(18) 0.010274(18) 0.010281(19) 0.000071(12) 0.000059(11) 0.000513(12)
N(2) 0.01134(2) 0.01207(2) 0.01262(2) 0.000935(15) -0.000348(14) -0.001728(14)
B(1) 0.01264(3) 0.01587(3) 0.01068(3) -0.00048(2) 0.000231(19) -0.00068(2)

loop_
_atom_site_label
_atom_site_fract_x
_atom_site_fract_y
_atom_site_fract_z
_atom_site_occupancy
_atom_site_symmetry_multiplicity
_atom_site_U_iso_or_equiv
N(1) 0.361634(5) 0.121665(13) 0.560864(6) 1 8 0.010
N(2) 0.343385(6) 0.380910(14) 0.620720(7) 1 8 0.012
B(1) 0.392767(8) 0.13610(2) 0.398674(10) 1 8 0.013
H(1) 0.466562 0.284519 0.390868 1 8 0.044
H(2) 0.417696 -0.086126 0.363116 1 8 0.040
H(3) 0.319034 0.218204 0.332145 1 8 0.034
H(4) 0.294406 0.02022 0.573801 1 8 0.034
H(5) 0.418913 0.027282 0.614412 1 8 0.035
H(6) 0.343698 0.362 0.728063 1 8 0.039
H(7) 0.407236 0.487585 0.592523 1 8 0.033

loop_
_atom_type_symbol
_atom_type_description
_atom_type_scat_dispersion_real
_atom_type_scat_dispersion_imag
_atom_type_scat_source
B B 0.0013 0.0007 'International Tables Vol C Tables 4.2.6.8 and 6.1.1.4'
H H 0.0000 0.0000 'International Tables Vol C Tables 4.2.6.8 and 6.1.1.4'
N N 0.0061 0.0033 'International Tables Vol C Tables 4.2.6.8 and 6.1.1.4'

loop_
_geom_angle_atom_site_label_1
_geom_angle_atom_site_label_2
_geom_angle_atom_site_label_3
_geom_angle
_geom_angle_site_symmetry_1
_geom_angle_site_symmetry_2
_geom_angle_site_symmetry_3
_geom_angle_publ_flag
N(2) N(1) B(1) 112.243(6) 1_555 1_555 1_555 yes
N(2) N(1) H(4) 105.655 1_555 1_555 1_555 yes
N(2) N(1) H(5) 110.363 1_555 1_555 1_555 yes
B(1) N(1) H(4) 110.861 1_555 1_555 1_555 yes
B(1) N(1) H(5) 108.626 1_555 1_555 1_555 yes
H(4) N(1) H(5) 109.040 1_555 1_555 1_555 yes
N(1) N(2) H(6) 107.753 1_555 1_555 1_555 yes
N(1) N(2) H(7) 104.090 1_555 1_555 1_555 yes
H(6) N(2) H(7) 107.851 1_555 1_555 1_555 yes
N(1) B(1) H(1) 106.602 1_555 1_555 1_555 yes
N(1) B(1) H(2) 107.008 1_555 1_555 1_555 yes
N(1) B(1) H(3) 108.551 1_555 1_555 1_555 yes
H(1) B(1) H(2) 110.167 1_555 1_555 1_555 yes
H(1) B(1) H(3) 111.920 1_555 1_555 1_555 yes
H(2) B(1) H(3) 112.293 1_555 1_555 1_555 yes

loop_
_geom_bond_atom_site_label_1
_geom_bond_atom_site_label_2
_geom_bond_distance
_geom_bond_site_symmetry_1
_geom_bond_site_symmetry_2
_geom_bond_publ_flag
N(1) N(2) 1.4518(3) 1_555 1_555 yes
N(1) B(1) 1.5956(3) 1_555 1_555 yes
N(1) H(4) 1.02001 1_555 1_555 yes
N(1) H(5) 1.02000 1_555 1_555 yes
N(2) H(6) 1.02500 1_555 1_555 yes
N(2) H(7) 1.02500 1_555 1_555 yes
B(1) H(1) 1.22000 1_555 1_555 yes
B(1) H(2) 1.22000 1_555 1_555 yes
B(1) H(3) 1.22000 1_555 1_555 yes

loop_
_atom_dummy_label
_atom_dummy_fract_x
_atom_dummy_fract_y
_atom_dummy_fract_z
DUM0 0 0 0
DUM1 0.356648 0.023753 0.5941
DUM2 0.375383 0.424602 0.660601
